data_9000465
loop_
_publ_author_name
'Taxer, K. J.'

_publ_section_title
;
 Structural investigations on scholzite
;
_journal_name_full 'American Mineralogist'
_journal_page_first 1019
_journal_page_last 1022
_journal_volume 60
_journal_year 1975
_chemical_formula_sum 'Ca H4 O10 P2 Zn2'
_chemical_name_mineral Scholzite
_symmetry_space_group_name_H-M 'P b c 21'
_cell_angle_alpha 90
_cell_angle_beta 90
_cell_angle_gamma 90
_cell_formula_units_Z 12
_cell_length_a 17.149
_cell_length_b 22.236
_cell_length_c 6.667
_cell_volume 2542.295
_database_code_amcsd 0000476
_exptl_crystal_density_diffrn 3.110
_cod_original_formula_sum 'Ca Zn2 P2 O10 H4'
_cod_database_code 9000465

loop_
_space_group_symop_operation_xyz
x,y,z
1/2-x,1/2+y,z
x,2/3-y,1/2+z
1/2-x,1/6-y,1/2+z

loop_
_atom_site_label
_atom_site_fract_x
_atom_site_fract_y
_atom_site_fract_z
_atom_site_U_iso_or_equiv
_atom_site_type_symbol
_atom_site_attached_hydrogens
Ca1 0.01570 0.12650 0.25400 0.00874 Ca 0
Ca2 -0.00670 0.20650 0.74800 0.01317 Ca 0
Ca3 -0.00750 0.87300 0.75800 0.02850 Ca 0
Zn1 0.21110 0.00300 0.19550 0.00583 Zn 0
Zn2 -0.22990 -0.00290 0.32110 0.00443 Zn 0
Zn3 0.28220 0.16860 0.19410 0.01026 Zn 0
Zn4 -0.27560 0.16610 0.31950 0.00912 Zn 0
Zn5 0.26740 0.82840 0.18530 0.00861 Zn 0
Zn6 -0.21080 0.33020 -0.18840 0.00899 Zn 0
P1 0.15250 0.11080 0.93000 0.00431 P 0
P2 0.85230 0.10340 -0.44400 0.00203 P 0
P3 0.15710 0.22840 0.44200 0.00215 P 0
P4 0.85670 0.22540 0.07000 0.00165 P 0
P5 0.14210 0.89390 0.43500 0.00849 P 0
P6 -0.15770 0.89160 0.05600 0.00165 P 0
O1 0.15510 0.07840 0.13800 0.00253 O 0
O2 0.15680 0.06530 0.75700 0.01305 O 0
O3 0.22790 0.15190 0.95200 0.01343 O 0
O4 0.07820 0.14830 0.94200 0.00266 O 0
O5 -0.15460 0.06440 -0.24600 0.02913 O 0
O6 -0.15840 0.05860 0.38100 0.01292 O 0
O7 0.77870 0.14910 -0.41400 0.00583 O 0
O8 0.92970 0.13560 -0.43700 0.01203 O 0
O9 0.16420 0.26610 0.63100 0.00608 O 0
O10 0.15860 0.26440 0.25700 0.00963 O 0
O11 0.22830 0.18540 0.46800 0.00177 O 0
O12 0.08140 0.19180 0.47500 0.00177 O 0
O13 -0.15320 0.26000 0.25700 0.01735 O 0
O14 -0.14620 0.26490 -0.11800 0.00621 O 0
O15 -0.21690 0.18110 0.07600 0.00215 O 0
O16 -0.06500 0.19250 0.07200 0.01305 O 0
O17 0.15320 0.92370 0.63700 0.00621 O 0
O18 0.14470 0.93510 0.26000 0.00241 O 0
O19 0.21090 0.84890 0.43800 0.00747 O 0
O20 0.06840 0.85580 0.45400 0.00443 O 0
O21 -0.15810 0.93610 -0.11500 0.02140 O 0
O22 -0.16580 0.92530 0.26200 0.00177 O 0
O23 -0.08410 0.85430 -0.92400 0.01722 O 0
O24 -0.23410 0.84850 -0.92500 0.00177 O 0
Wat25 0.04970 0.04590 0.47100 0.01710 O 2
Wat26 0.94530 0.05330 0.09200 0.01203 O 2
Wat27 0.05800 0.28570 0.96400 0.03002 O 2
Wat28 0.95930 0.29060 -0.45600 0.02508 O 2
Wat29 0.03550 0.95240 0.96500 0.02102 O 2
Wat30 -0.05500 0.95080 -0.42400 0.01292 O 2

loop_
_cod_changelog_entry_id
_cod_changelog_entry_author
_cod_changelog_entry_date
_cod_changelog_entry_text
1
;cod-tools version 3.8.0
Id: cif_guess_AMCSD_atom_types 9574 2023-05-10 09:00:05Z saulius
;
2023-05-10T18:46:20+03:00
;Derived atom types and hydrogen counts
from atom names that follow the AMCSD naming convention
(Wat == water, O-H == hydroxyl).
;

loop_
_cod_related_entry_id
_cod_related_entry_database
_cod_related_entry_code
1 AMCSD 0000476
